data_4339628
loop_
_publ_author_name
'Lemonnier, Jean-Fran\,cois'
'Floquet, S\'ebastien'
'Marrot, J\'er\^ome'
'Kachmar, Ali'
'B\'enard, Marc'
'Rohmer, Marie-Madeleine'
'Haouas, Mohamed'
'Taulelle, Francis'
'Henry, Marc'
'Cadot, Emmanuel'

_publ_section_title
;
 Changing the oxothiomolybdate ring from an anionic to a cationic
 receptor.
;
_journal_issue 23
_journal_name_full 'Inorganic chemistry'
_journal_page_first 9516
_journal_page_last 9518
_journal_paper_doi 10.1021/ic701432s
_journal_volume 46
_journal_year 2007
_chemical_formula_sum 'C21 H49 Cs2 Mo8 N7 O28 S8'
_chemical_formula_weight 2137.49
_chemical_name_systematic
; 
 ? 
;
_space_group_IT_number 148
_symmetry_cell_setting trigonal
_symmetry_space_group_name_Hall '-R 3'
_symmetry_space_group_name_H-M 'R -3 :H'
_atom_sites_solution_hydrogens geom
_atom_sites_solution_primary direct
_atom_sites_solution_secondary difmap
_audit_creation_method SHELXL-97
_cell_angle_alpha 90.00
_cell_angle_beta 90.00
_cell_angle_gamma 120.00
_cell_formula_units_Z 9
_cell_length_a 38.626(2)
_cell_length_b 38.626(2)
_cell_length_c 13.6978(16)
_cell_measurement_reflns_used 9043
_cell_measurement_temperature 100(2)
_cell_measurement_theta_max 22.90
_cell_measurement_theta_min 2.19
_cell_volume 17699(2)
_computing_cell_refinement 'Bruker APEX2'
_computing_data_collection 'Bruker APEX2'
_computing_data_reduction 'Bruker SAINT'
_computing_molecular_graphics 'Bruker SHELXTL'
_computing_publication_material 'Bruker SHELXTL'
_computing_structure_refinement 'SHELXL-97 (Sheldrick, 1997)'
_computing_structure_solution 'SHELXS-97 (Sheldrick, 1990)'
_diffrn_ambient_temperature 100(2)
_diffrn_detector_area_resol_mean 512x512
_diffrn_measured_fraction_theta_full 1.000
_diffrn_measured_fraction_theta_max 1.000
_diffrn_measurement_device_type 'CCD area detector'
_diffrn_measurement_method 'phi and omega scans'
_diffrn_radiation_monochromator graphite
_diffrn_radiation_source 'fine-focus sealed tube'
_diffrn_radiation_type MoK\a
_diffrn_radiation_wavelength 0.71073
_diffrn_reflns_av_R_equivalents 0.0606
_diffrn_reflns_av_sigmaI/netI 0.0478
_diffrn_reflns_limit_h_max 45
_diffrn_reflns_limit_h_min -45
_diffrn_reflns_limit_k_max 45
_diffrn_reflns_limit_k_min -45
_diffrn_reflns_limit_l_max 16
_diffrn_reflns_limit_l_min -15
_diffrn_reflns_number 67364
_diffrn_reflns_theta_full 24.99
_diffrn_reflns_theta_max 24.99
_diffrn_reflns_theta_min 1.05
_exptl_absorpt_coefficient_mu 2.417
_exptl_absorpt_correction_T_max 0.8685
_exptl_absorpt_correction_T_min 0.4850
_exptl_absorpt_correction_type multi-scan
_exptl_absorpt_process_details 'SADABS (Sheldrick, V2.10)'
_exptl_crystal_colour orange
_exptl_crystal_density_diffrn 1.805
_exptl_crystal_density_method 'not measured'
_exptl_crystal_description parallelepiped
_exptl_crystal_F_000 9198
_exptl_crystal_size_max 0.35
_exptl_crystal_size_mid 0.06
_exptl_crystal_size_min 0.06
_refine_diff_density_max 4.075
_refine_diff_density_min -2.193
_refine_diff_density_rms 0.283
_refine_ls_extinction_method none
_refine_ls_goodness_of_fit_ref 1.054
_refine_ls_hydrogen_treatment constr
_refine_ls_matrix_type full
_refine_ls_number_parameters 363
_refine_ls_number_reflns 6922
_refine_ls_number_restraints 8
_refine_ls_restrained_S_all 1.055
_refine_ls_R_factor_all 0.1143
_refine_ls_R_factor_gt 0.0874
_refine_ls_shift/su_max 0.001
_refine_ls_shift/su_mean 0.000
_refine_ls_structure_factor_coef Fsqd
_refine_ls_weighting_details 'calc w=1/[\s^2^(Fo^2^)+(0.1997P)^2^+163.0368P] where P=(Fo^2^+2Fc^2^)/3'
_refine_ls_weighting_scheme calc
_refine_ls_wR_factor_gt 0.2572
_refine_ls_wR_factor_ref 0.2890
_reflns_number_gt 4643
_reflns_number_total 6922
_reflns_threshold_expression >2sigma(I)
_cod_data_source_file ic701432s_si.cif
_cod_data_source_block 1
_cod_depositor_comments
;
The following automatic conversions were performed:

'_symmetry_cell_setting' value 'Trigonal' changed to 'trigonal'
according to
/usr/data/users/saulius/automatic-downloads/retrospective/ACS/lib/dictionaries/cif_core.dic
dictionary named 'cif_core.dic' version 2.4.2 from 2011-04-26.

Automatic conversion script
Id: cif_fix_values 2281 2013-09-26 08:29:07Z andrius 
;
_cod_original_sg_symbol_H-M R-3
_cod_database_code 4339628

loop_
_symmetry_equiv_pos_as_xyz
'x, y, z'
'-y, x-y, z'
'-x+y, -x, z'
'x+2/3, y+1/3, z+1/3'
'-y+2/3, x-y+1/3, z+1/3'
'-x+y+2/3, -x+1/3, z+1/3'
'x+1/3, y+2/3, z+2/3'
'-y+1/3, x-y+2/3, z+2/3'
'-x+y+1/3, -x+2/3, z+2/3'
'-x, -y, -z'
'y, -x+y, -z'
'x-y, x, -z'
'-x+2/3, -y+1/3, -z+1/3'
'y+2/3, -x+y+1/3, -z+1/3'
'x-y+2/3, x+1/3, -z+1/3'
'-x+1/3, -y+2/3, -z+2/3'
'y+1/3, -x+y+2/3, -z+2/3'
'x-y+1/3, x+2/3, -z+2/3'

loop_
_atom_site_label
_atom_site_type_symbol
_atom_site_fract_x
_atom_site_fract_y
_atom_site_fract_z
_atom_site_U_iso_or_equiv
_atom_site_adp_type
_atom_site_occupancy
_atom_site_symmetry_multiplicity
_atom_site_calc_flag
_atom_site_refinement_flags
Cs1 Cs 0.04729(3) 0.46178(3) 0.08967(6) 0.0636(3) Uani 1 1 d .
Mo1 Mo -0.06418(4) 0.46768(4) 0.22440(8) 0.0559(4) Uani 1 1 d .
Mo2 Mo -0.10119(4) 0.39791(3) 0.10942(9) 0.0574(4) Uani 1 1 d .
Mo3 Mo 0.07765(4) 0.61745(4) 0.10664(10) 0.0644(4) Uani 1 1 d .
Mo4 Mo 0.01445(4) 0.56155(4) 0.22775(9) 0.0630(4) Uani 1 1 d .
S1 S -0.11003(11) 0.45329(10) 0.0991(2) 0.0580(8) Uani 1 1 d .
S2 S -0.04846(12) 0.41745(11) 0.2180(3) 0.0638(9) Uani 1 1 d .
S3 S 0.07764(13) 0.56925(12) 0.2079(3) 0.0685(10) Uani 1 1 d .
S4 S 0.01223(11) 0.60353(10) 0.1119(3) 0.0623(9) Uani 1 1 d .
O1 O -0.0937(4) 0.4547(3) 0.3241(6) 0.080(3) Uani 1 1 d .
O1A O 0.0890(3) 0.4508(3) -0.0903(7) 0.071(3) Uani 1 1 d .
O1B O 0.0477(5) 0.4806(5) 0.3048(8) 0.114(5) Uani 1 1 d .
O1C O -0.0101(3) 0.3685(3) 0.1120(9) 0.080(3) Uani 1 1 d .
O1D O 0.1955(16) 0.5160(14) 0.045(3) 0.182(19) Uani 0.50 1 d P
O2 O -0.1413(3) 0.3645(3) 0.1739(8) 0.074(3) Uani 1 1 d .
O3 O 0.1017(4) 0.6596(3) 0.1720(9) 0.091(4) Uani 1 1 d .
O4 O 0.0197(4) 0.5865(3) 0.3333(8) 0.084(3) Uani 1 1 d .
O5 O -0.0472(3) 0.5282(3) 0.2101(6) 0.059(2) Uani 1 1 d .
O6 O -0.0061(3) 0.5037(3) 0.2775(6) 0.062(2) Uani 1 1 d .
O7 O 0.1255(3) 0.6183(3) 0.0301(7) 0.072(3) Uani 1 1 d .
O8 O -0.0794(3) 0.3637(3) 0.0403(8) 0.075(3) Uani 1 1 d .
O9 O 0.0527(4) 0.5666(4) 0.0000(8) 0.086(3) Uani 1 1 d .
O10 O 0.0079(11) 0.4950(12) -0.077(2) 0.133(6) Uani 0.50 1 d P
N3A N 0.1407(4) 0.4481(5) -0.1595(9) 0.089(5) Uani 1 1 d D
N3B N 0.0691(6) 0.4835(6) 0.4553(9) 0.135(9) Uani 1 1 d D
N3C N -0.0158(3) 0.3094(4) 0.0589(9) 0.068(3) Uani 1 1 d .
N3D N 0.1723(10) 0.5577(9) 0.080(2) 0.28(5) Uani 0.50 1 d PD
C2A C 0.1133(5) 0.4395(5) -0.0924(10) 0.080(5) Uani 1 1 d D
H2A H 0.1123 0.4228 -0.0403 0.096 Uiso 1 1 calc R
C2B C 0.0671(12) 0.4742(12) 0.3633(14) 0.206(19) Uani 1 1 d D
H2B H 0.0816 0.4619 0.3412 0.248 Uiso 1 1 calc R
C2C C 0.0053(6) 0.3498(5) 0.0758(15) 0.089(5) Uani 1 1 d .
H2C H 0.0328 0.3641 0.0593 0.106 Uiso 1 1 calc R
C2D C 0.2026(10) 0.5513(11) 0.058(4) 0.17(3) Uani 0.50 1 d PD
H2D H 0.2290 0.5732 0.0511 0.208 Uiso 0.50 1 calc PR
C4A C 0.1441(5) 0.4725(6) -0.2425(10) 0.085(5) Uani 1 1 d D
H1 H 0.1649 0.5002 -0.2299 0.128 Uiso 1 1 calc R
H2 H 0.1185 0.4714 -0.2535 0.128 Uiso 1 1 calc R
H3 H 0.1512 0.4626 -0.3005 0.128 Uiso 1 1 calc R
C4B C 0.0341(5) 0.4887(6) 0.4855(14) 0.089(5) Uani 1 1 d D
H7 H 0.0169 0.4844 0.4288 0.134 Uiso 1 1 calc R
H8 H 0.0442 0.5158 0.5107 0.134 Uiso 1 1 calc R
H9 H 0.0186 0.4692 0.5364 0.134 Uiso 1 1 calc R
C4C C -0.0571(6) 0.2838(8) 0.0789(19) 0.137(11) Uani 1 1 d .
H13 H -0.0648 0.2939 0.1357 0.205 Uiso 1 1 calc R
H14 H -0.0622 0.2568 0.0927 0.205 Uiso 1 1 calc R
H15 H -0.0729 0.2831 0.0222 0.205 Uiso 1 1 calc R
C4D C 0.1400(10) 0.5227(11) 0.130(2) 0.097(13) Uani 0.50 1 d PD
H4D1 H 0.1142 0.5161 0.1007 0.145 Uiso 0.50 1 calc PR
H4D2 H 0.1398 0.5288 0.1995 0.145 Uiso 0.50 1 calc PR
H4D3 H 0.1443 0.4999 0.1232 0.145 Uiso 0.50 1 calc PR
C5A C 0.1694(8) 0.4335(10) -0.1540(19) 0.160(14) Uani 1 1 d D
H4 H 0.1560 0.4064 -0.1268 0.239 Uiso 1 1 calc R
H5 H 0.1918 0.4513 -0.1120 0.239 Uiso 1 1 calc R
H6 H 0.1793 0.4331 -0.2196 0.239 Uiso 1 1 calc R
C5B C 0.0871(7) 0.4759(8) 0.5383(13) 0.120(9) Uani 1 1 d .
H10 H 0.0707 0.4721 0.5964 0.179 Uiso 1 1 calc R
H11 H 0.1140 0.4988 0.5486 0.179 Uiso 1 1 calc R
H12 H 0.0888 0.4518 0.5267 0.179 Uiso 1 1 calc R
C5C C 0.0062(6) 0.2907(6) 0.0091(16) 0.100(6) Uani 1 1 d .
H16 H 0.0349 0.3099 0.0083 0.150 Uiso 1 1 calc R
H17 H -0.0035 0.2834 -0.0581 0.150 Uiso 1 1 calc R
H18 H 0.0013 0.2667 0.0449 0.150 Uiso 1 1 calc R
C5D C 0.1745(11) 0.5953(11) 0.104(2) 0.077(10) Uani 0.50 1 d PD
H22 H 0.1498 0.5945 0.0838 0.115 Uiso 0.50 1 calc PR
H23 H 0.1973 0.6172 0.0707 0.115 Uiso 0.50 1 calc PR
H24 H 0.1778 0.5996 0.1751 0.115 Uiso 0.50 1 calc PR
O1W O 0.8059(6) 0.3976(6) 0.2710(10) 0.133(6) Uani 1 1 d .

loop_
_atom_site_aniso_label
_atom_site_aniso_U_11
_atom_site_aniso_U_22
_atom_site_aniso_U_33
_atom_site_aniso_U_23
_atom_site_aniso_U_13
_atom_site_aniso_U_12
Cs1 0.0785(6) 0.0763(6) 0.0509(5) 0.0127(4) 0.0038(4) 0.0499(5)
Mo1 0.0776(8) 0.0584(7) 0.0404(6) 0.0083(5) 0.0074(5) 0.0404(6)
Mo2 0.0609(7) 0.0417(6) 0.0686(8) 0.0078(5) 0.0106(5) 0.0249(5)
Mo3 0.0688(8) 0.0440(6) 0.0765(9) -0.0173(5) -0.0052(6) 0.0252(6)
Mo4 0.0790(9) 0.0637(8) 0.0504(7) -0.0165(5) -0.0092(6) 0.0385(7)
S1 0.075(2) 0.0505(18) 0.0549(18) 0.0049(14) 0.0033(15) 0.0358(17)
S2 0.077(2) 0.056(2) 0.064(2) 0.0200(16) 0.0051(17) 0.0380(18)
S3 0.080(2) 0.070(2) 0.063(2) -0.0153(17) -0.0109(18) 0.042(2)
S4 0.070(2) 0.0510(18) 0.068(2) -0.0075(15) 0.0031(17) 0.0322(17)
O1 0.119(9) 0.094(8) 0.043(5) 0.020(5) 0.031(5) 0.066(7)
O1A 0.097(8) 0.075(7) 0.063(6) 0.011(5) 0.016(5) 0.058(6)
O1B 0.139(12) 0.177(14) 0.056(7) 0.037(8) -0.011(7) 0.101(12)
O1C 0.084(7) 0.059(6) 0.106(9) 0.003(6) 0.000(6) 0.043(6)
O1D 0.27(5) 0.17(4) 0.17(3) -0.06(3) -0.10(4) 0.16(4)
O2 0.062(6) 0.049(5) 0.107(8) 0.011(5) 0.024(6) 0.026(5)
O3 0.112(9) 0.070(7) 0.089(8) -0.051(6) -0.028(7) 0.044(7)
O4 0.095(8) 0.092(8) 0.066(6) -0.046(6) -0.018(6) 0.049(7)
O5 0.080(6) 0.055(5) 0.047(5) -0.015(4) 0.004(4) 0.038(5)
O6 0.082(6) 0.075(6) 0.031(4) -0.003(4) -0.004(4) 0.040(5)
O7 0.078(7) 0.074(6) 0.063(6) -0.018(5) -0.010(5) 0.037(6)
O8 0.092(7) 0.062(6) 0.077(7) -0.016(5) 0.001(5) 0.043(6)
O9 0.090(8) 0.089(8) 0.079(7) -0.008(6) 0.004(6) 0.045(7)
O10 0.181(14) 0.196(15) 0.083(8) 0.042(9) 0.030(8) 0.140(13)
N3A 0.083(9) 0.133(13) 0.076(9) 0.059(8) 0.045(7) 0.072(9)
N3B 0.30(3) 0.165(16) 0.049(8) -0.053(9) -0.071(12) 0.196(19)
N3C 0.054(7) 0.070(8) 0.077(8) -0.010(6) -0.011(6) 0.028(6)
N3D 0.13(4) 0.30(8) 0.21(6) 0.17(6) -0.12(4) -0.05(5)
C2A 0.123(14) 0.118(13) 0.054(8) 0.025(8) 0.034(9) 0.101(12)
C2B 0.33(5) 0.38(6) 0.094(18) 0.02(3) -0.01(2) 0.31(5)
C2C 0.096(13) 0.067(10) 0.118(15) 0.007(10) -0.010(11) 0.052(10)
C2D 0.07(2) 0.06(2) 0.38(9) 0.00(3) -0.13(4) 0.020(18)
C4A 0.090(12) 0.118(14) 0.043(8) 0.036(8) 0.025(7) 0.048(11)
C4B 0.097(13) 0.113(14) 0.085(11) 0.023(10) 0.014(9) 0.073(12)
C4C 0.068(12) 0.14(2) 0.15(2) -0.054(17) 0.035(13) 0.013(13)
C4D 0.08(2) 0.13(3) 0.040(15) -0.014(17) -0.013(14) 0.02(2)
C5A 0.15(2) 0.26(4) 0.14(2) 0.10(2) 0.078(18) 0.16(3)
C5B 0.144(19) 0.21(3) 0.078(12) -0.018(14) -0.024(12) 0.15(2)
C5C 0.088(12) 0.082(12) 0.133(17) -0.034(11) -0.057(12) 0.044(10)
C5D 0.08(2) 0.10(3) 0.07(2) -0.036(19) -0.034(17) 0.07(2)
O1W 0.181(14) 0.196(15) 0.083(8) 0.042(9) 0.030(8) 0.140(13)

loop_
_atom_type_symbol
_atom_type_description
_atom_type_scat_dispersion_real
_atom_type_scat_dispersion_imag
_atom_type_scat_source
C C 0.0033 0.0016 'International Tables Vol C Tables 4.2.6.8 and 6.1.1.4'
H H 0.0000 0.0000 'International Tables Vol C Tables 4.2.6.8 and 6.1.1.4'
N N 0.0061 0.0033 'International Tables Vol C Tables 4.2.6.8 and 6.1.1.4'
O O 0.0106 0.0060 'International Tables Vol C Tables 4.2.6.8 and 6.1.1.4'
S S 0.1246 0.1234 'International Tables Vol C Tables 4.2.6.8 and 6.1.1.4'
Mo Mo -1.6832 0.6857 'International Tables Vol C Tables 4.2.6.8 and 6.1.1.4'
Cs Cs -0.3680 2.1192 'International Tables Vol C Tables 4.2.6.8 and 6.1.1.4'

loop_
_geom_angle_atom_site_label_1
_geom_angle_atom_site_label_2
_geom_angle_atom_site_label_3
_geom_angle
_geom_angle_site_symmetry_1
_geom_angle_site_symmetry_3
O1B Cs1 O1A 150.2(3) . .
O1B Cs1 O1C 95.5(4) . .
O1A Cs1 O1C 92.2(3) . .
O1B Cs1 O3 82.1(3) . 15
O1A Cs1 O3 71.1(3) . 15
O1C Cs1 O3 79.2(3) . 15
O1B Cs1 O10 81.8(6) . 10_565
O1A Cs1 O10 122.7(5) . 10_565
O1C Cs1 O10 108.6(7) . 10_565
O3 Cs1 O10 162.8(7) 15 10_565
O1B Cs1 O10 121.4(6) . .
O1A Cs1 O10 82.9(5) . .
O1C Cs1 O10 108.0(8) . .
O3 Cs1 O10 153.4(6) 15 .
O10 Cs1 O10 40.2(10) 10_565 .
O1B Cs1 S2 61.8(3) . .
O1A Cs1 S2 142.6(2) . .
O1C Cs1 S2 56.7(2) . .
O3 Cs1 S2 116.4(2) 15 .
O10 Cs1 S2 60.3(6) 10_565 .
O10 Cs1 S2 87.7(6) . .
O1B Cs1 O9 106.0(3) . 10_565
O1A Cs1 O9 103.7(3) . 10_565
O1C Cs1 O9 69.9(3) . 10_565
O3 Cs1 O9 148.6(3) 15 10_565
O10 Cs1 O9 44.2(8) 10_565 10_565
O10 Cs1 O9 43.1(7) . 10_565
S2 Cs1 O9 49.61(19) . 10_565
O1B Cs1 S4 145.3(3) . 10_565
O1A Cs1 S4 59.7(2) . 10_565
O1C Cs1 S4 56.5(2) . 10_565
O3 Cs1 S4 108.7(2) 15 10_565
O10 Cs1 S4 88.1(7) 10_565 10_565
O10 Cs1 S4 60.0(7) . 10_565
S2 Cs1 S4 84.28(9) . 10_565
O9 Cs1 S4 48.48(19) 10_565 10_565
O1B Cs1 C2C 105.7(4) . .
O1A Cs1 C2C 76.0(4) . .
O1C Cs1 C2C 17.9(4) . .
O3 Cs1 C2C 66.9(4) 15 .
O10 Cs1 C2C 123.9(8) 10_565 .
O10 Cs1 C2C 112.8(8) . .
S2 Cs1 C2C 74.6(3) . .
O9 Cs1 C2C 81.7(4) 10_565 .
S4 Cs1 C2C 54.1(3) 10_565 .
O1B Cs1 C2B 15.6(4) . .
O1A Cs1 C2B 135.9(5) . .
O1C Cs1 C2B 91.8(7) . .
O3 Cs1 C2B 66.6(4) 15 .
O10 Cs1 C2B 97.3(6) 10_565 .
O10 Cs1 C2B 136.6(7) . .
S2 Cs1 C2B 71.2(6) . .
O9 Cs1 C2B 118.9(6) 10_565 .
S4 Cs1 C2B 147.6(7) 10_565 .
C2C Cs1 C2B 97.9(7) . .
O1B Cs1 S1 120.9(3) . 10_565
O1A Cs1 S1 56.05(19) . 10_565
O1C Cs1 S1 143.6(2) . 10_565
O3 Cs1 S1 103.0(2) 15 10_565
O10 Cs1 S1 80.1(6) 10_565 10_565
O10 Cs1 S1 55.7(6) . 10_565
S2 Cs1 S1 140.02(8) . 10_565
O9 Cs1 S1 98.5(2) 10_565 10_565
S4 Cs1 S1 89.53(8) 10_565 10_565
C2C Cs1 S1 130.9(3) . 10_565
C2B Cs1 S1 122.9(7) . 10_565
O1 Mo1 O6 104.9(5) . .
O1 Mo1 O5 101.3(4) . .
O6 Mo1 O5 70.0(4) . .
O1 Mo1 S2 101.7(4) . .
O6 Mo1 S2 85.8(3) . .
O5 Mo1 S2 150.1(3) . .
O1 Mo1 S1 101.9(4) . .
O6 Mo1 S1 148.3(3) . .
O5 Mo1 S1 88.5(3) . .
S2 Mo1 S1 105.08(14) . .
O1 Mo1 Mo2 102.9(4) . .
O6 Mo1 Mo2 133.9(3) . .
O5 Mo1 Mo2 137.8(2) . .
S2 Mo1 Mo2 52.77(11) . .
S1 Mo1 Mo2 52.92(9) . .
O2 Mo2 O7 98.5(5) . 10_565
O2 Mo2 O8 104.9(4) . .
O7 Mo2 O8 70.2(4) 10_565 .
O2 Mo2 O9 168.8(5) . 10_565
O7 Mo2 O9 71.6(4) 10_565 10_565
O8 Mo2 O9 67.2(4) . 10_565
O2 Mo2 S2 103.5(4) . .
O7 Mo2 S2 151.1(3) 10_565 .
O8 Mo2 S2 86.0(3) . .
O9 Mo2 S2 84.3(3) 10_565 .
O2 Mo2 S1 103.5(3) . .
O7 Mo2 S1 88.2(3) 10_565 .
O8 Mo2 S1 146.4(3) . .
O9 Mo2 S1 82.0(3) 10_565 .
S2 Mo2 S1 104.34(13) . .
O2 Mo2 Mo1 105.8(4) . .
O7 Mo2 Mo1 137.5(3) 10_565 .
O8 Mo2 Mo1 132.7(3) . .
O9 Mo2 Mo1 85.4(3) 10_565 .
S2 Mo2 Mo1 52.26(9) . .
S1 Mo2 Mo1 52.68(9) . .
O3 Mo3 O7 101.3(5) . .
O3 Mo3 O8 105.4(5) . 10_565
O7 Mo3 O8 69.4(4) . 10_565
O3 Mo3 O9 170.7(6) . .
O7 Mo3 O9 71.3(4) . .
O8 Mo3 O9 67.0(4) 10_565 .
O3 Mo3 S4 102.7(4) . .
O7 Mo3 S4 150.2(3) . .
O8 Mo3 S4 87.3(3) 10_565 .
O9 Mo3 S4 82.8(3) . .
O3 Mo3 S3 103.7(5) . .
O7 Mo3 S3 87.6(3) . .
O8 Mo3 S3 145.7(3) 10_565 .
O9 Mo3 S3 81.9(3) . .
S4 Mo3 S3 103.51(15) . .
O3 Mo3 Mo4 105.9(5) . .
O7 Mo3 Mo4 135.5(3) . .
O8 Mo3 Mo4 132.7(3) 10_565 .
O9 Mo3 Mo4 83.4(3) . .
S4 Mo3 Mo4 51.76(10) . .
S3 Mo3 Mo4 52.21(11) . .
O4 Mo4 O6 101.8(5) . .
O4 Mo4 O5 103.1(5) . .
O6 Mo4 O5 70.6(4) . .
O4 Mo4 S4 103.0(5) . .
O6 Mo4 S4 148.8(3) . .
O5 Mo4 S4 85.5(3) . .
O4 Mo4 S3 102.0(4) . .
O6 Mo4 S3 89.3(3) . .
O5 Mo4 S3 150.5(2) . .
S4 Mo4 S3 103.66(15) . .
O4 Mo4 Mo3 104.7(4) . .
O6 Mo4 Mo3 136.8(3) . .
O5 Mo4 Mo3 133.2(3) . .
S4 Mo4 Mo3 51.93(10) . .
S3 Mo4 Mo3 52.19(11) . .
Mo1 S1 Mo2 74.41(11) . .
Mo1 S1 Cs1 102.04(12) . 10_565
Mo2 S1 Cs1 119.65(12) . 10_565
Mo1 S2 Mo2 74.97(11) . .
Mo1 S2 Cs1 104.74(12) . .
Mo2 S2 Cs1 111.21(13) . .
Mo3 S3 Mo4 75.60(13) . .
Mo3 S3 Cs1 117.87(13) . .
Mo4 S3 Cs1 99.71(12) . .
Mo4 S4 Mo3 76.31(13) . .
Mo4 S4 Cs1 105.40(12) . 10_565
Mo3 S4 Cs1 111.93(12) . 10_565
C2A O1A Cs1 128.0(9) . .
C2B O1B Cs1 121.8(14) . .
C2C O1C Cs1 110.9(11) . .
Mo3 O3 Cs1 158.7(7) . 14_455
Mo4 O5 Mo1 107.7(4) . .
Mo4 O6 Mo1 107.9(4) . .
Mo2 O7 Mo3 101.1(4) 10_565 .
Mo2 O8 Mo3 99.4(4) . 10_565
Mo3 O9 Mo2 92.2(5) . 10_565
Mo3 O9 Cs1 114.1(4) . 10_565
Mo2 O9 Cs1 113.1(4) 10_565 10_565
Cs1 O10 Cs1 139.8(10) 10_565 .
C2A N3A C4A 121.0(12) . .
C2A N3A C5A 122.2(13) . .
C4A N3A C5A 116.8(13) . .
C2B N3B C5B 132.9(16) . .
C2B N3B C4B 111.4(18) . .
C5B N3B C4B 111.3(14) . .
C2C N3C C4C 125.4(16) . .
C2C N3C C5C 117.5(14) . .
C4C N3C C5C 117.0(15) . .
C2D N3D C5D 128(3) . .
C2D N3D C4D 111(3) . .
C5D N3D C4D 114(4) . .
O1A C2A N3A 126.5(13) . .
O1A C2A H2A 116.8 . .
N3A C2A H2A 116.8 . .
O1B C2B N3B 123(2) . .
O1B C2B Cs1 42.6(11) . .
N3B C2B Cs1 165.6(15) . .
O1B C2B H2B 118.4 . .
N3B C2B H2B 118.4 . .
Cs1 C2B H2B 75.8 . .
O1C C2C N3C 122.9(18) . .
O1C C2C Cs1 51.2(9) . .
N3C C2C Cs1 168.2(12) . .
O1C C2C H2C 118.5 . .
N3C C2C H2C 118.5 . .
Cs1 C2C H2C 68.3 . .
O1D C2D N3D 119(4) . .
O1D C2D H2D 120.3 . .
N3D C2D H2D 120.3 . .
N3A C4A H1 109.5 . .
N3A C4A H2 109.5 . .
H1 C4A H2 109.5 . .
N3A C4A H3 109.5 . .
H1 C4A H3 109.5 . .
H2 C4A H3 109.5 . .
N3B C4B H7 109.5 . .
N3B C4B H8 109.5 . .
H7 C4B H8 109.5 . .
N3B C4B H9 109.5 . .
H7 C4B H9 109.5 . .
H8 C4B H9 109.5 . .
N3C C4C H13 109.5 . .
N3C C4C H14 109.5 . .
H13 C4C H14 109.5 . .
N3C C4C H15 109.5 . .
H13 C4C H15 109.5 . .
H14 C4C H15 109.5 . .
N3D C4D H4D1 109.5 . .
N3D C4D H4D2 109.5 . .
H4D1 C4D H4D2 109.5 . .
N3D C4D H4D3 109.5 . .
H4D1 C4D H4D3 109.5 . .
H4D2 C4D H4D3 109.5 . .
N3A C5A H4 109.5 . .
N3A C5A H5 109.5 . .
H4 C5A H5 109.5 . .
N3A C5A H6 109.5 . .
H4 C5A H6 109.5 . .
H5 C5A H6 109.5 . .
N3B C5B H10 109.5 . .
N3B C5B H11 109.5 . .
H10 C5B H11 109.5 . .
N3B C5B H12 109.5 . .
H10 C5B H12 109.5 . .
H11 C5B H12 109.5 . .
N3C C5C H16 109.5 . .
N3C C5C H17 109.5 . .
H16 C5C H17 109.5 . .
N3C C5C H18 109.5 . .
H16 C5C H18 109.5 . .
H17 C5C H18 109.5 . .
N3D C5D H22 109.5 . .
N3D C5D H23 109.5 . .
H22 C5D H23 109.5 . .
N3D C5D H24 109.5 . .
H22 C5D H24 109.5 . .
H23 C5D H24 109.5 . .

loop_
_geom_bond_atom_site_label_1
_geom_bond_atom_site_label_2
_geom_bond_distance
_geom_bond_site_symmetry_2
Cs1 O1B 3.033(13) .
Cs1 O1A 3.088(9) .
Cs1 O1C 3.164(10) .
Cs1 O3 3.182(10) 15
Cs1 O10 3.31(3) 10_565
Cs1 O10 3.33(3) .
Cs1 S2 3.656(4) .
Cs1 O9 3.659(13) 10_565
Cs1 S4 3.671(4) 10_565
Cs1 C2C 3.791(17) .
Cs1 C2B 3.807(19) .
Cs1 S1 3.920(3) 10_565
Mo1 O1 1.685(9) .
Mo1 O6 2.092(10) .
Mo1 O5 2.096(9) .
Mo1 S2 2.306(4) .
Mo1 S1 2.326(4) .
Mo1 Mo2 2.8169(17) .
Mo2 O2 1.686(9) .
Mo2 O7 2.082(10) 10_565
Mo2 O8 2.114(10) .
Mo2 O9 2.251(12) 10_565
Mo2 S2 2.322(4) .
Mo2 S1 2.333(3) .
Mo3 O3 1.674(9) .
Mo3 O7 2.110(11) .
Mo3 O8 2.130(11) 10_565
Mo3 O9 2.243(12) .
Mo3 S4 2.307(4) .
Mo3 S3 2.322(4) .
Mo3 Mo4 2.847(2) .
Mo4 O4 1.692(9) .
Mo4 O6 2.077(9) .
Mo4 O5 2.080(10) .
Mo4 S4 2.301(4) .
Mo4 S3 2.323(4) .
S1 Cs1 3.920(3) 10_565
S4 Cs1 3.671(4) 10_565
O1A C2A 1.217(16) .
O1B C2B 1.20(2) .
O1C C2C 1.25(2) .
O1D C2D 1.26(5) .
O3 Cs1 3.181(10) 14_455
O7 Mo2 2.082(10) 10_565
O8 Mo3 2.130(11) 10_565
O9 Mo2 2.251(12) 10_565
O9 Cs1 3.659(13) 10_565
O10 Cs1 3.31(3) 10_565
N3A C2A 1.314(13) .
N3A C4A 1.442(13) .
N3A C5A 1.473(16) .
N3B C2B 1.302(17) .
N3B C5B 1.44(2) .
N3B C4B 1.520(16) .
N3C C2C 1.37(2) .
N3C C4C 1.42(2) .
N3C C5C 1.52(2) .
N3D C2D 1.35(2) .
N3D C5D 1.452(19) .
N3D C4D 1.471(19) .
C2A H2A 0.9500 .
C2B H2B 0.9500 .
C2C H2C 0.9500 .
C2D H2D 0.9500 .
C4A H1 0.9800 .
C4A H2 0.9800 .
C4A H3 0.9800 .
C4B H7 0.9800 .
C4B H8 0.9800 .
C4B H9 0.9800 .
C4C H13 0.9800 .
C4C H14 0.9800 .
C4C H15 0.9800 .
C4D H4D1 0.9800 .
C4D H4D2 0.9800 .
C4D H4D3 0.9800 .
C5A H4 0.9800 .
C5A H5 0.9800 .
C5A H6 0.9800 .
C5B H10 0.9800 .
C5B H11 0.9800 .
C5B H12 0.9800 .
C5C H16 0.9800 .
C5C H17 0.9800 .
C5C H18 0.9800 .
C5D H22 0.9800 .
C5D H23 0.9800 .
C5D H24 0.9800 .
